data_7716846
loop_
_publ_author_name
'Dadmehr, Parvaneh'
'Bikas, Rahman'
'Lis, Tadeusz'

_publ_section_title
;
 Chemical CO2 fixation using a cyanido bridged heterometallic
 Zn(ii)--Mn(ii) 2D coordination polymer
;
_journal_issue 36
_journal_name_full 'Dalton Transactions'
_journal_page_first 15246
_journal_page_last 15257
_journal_paper_doi 10.1039/D4DT01630K
_journal_volume 53
_journal_year 2024
_chemical_formula_moiety 'C40 H26 Mn N12 O2 Zn2, 2(C H4 O)'
_chemical_formula_sum 'C42 H34 Mn N12 O4 Zn2'
_chemical_formula_weight 956.49
_space_group_crystal_system orthorhombic
_space_group_IT_number 60
_space_group_name_Hall '-P 2n 2ab'
_space_group_name_H-M_alt 'P b c n'
_atom_sites_solution_hydrogens geom
_audit_creation_method SHELXL-2013
_audit_update_record
;
2024-03-15 deposited with the CCDC.	2024-08-16 downloaded from the CCDC.
;
_cell_angle_alpha 90
_cell_angle_beta 90
_cell_angle_gamma 90
_cell_formula_units_Z 4
_cell_length_a 24.306(8)
_cell_length_b 8.269(3)
_cell_length_c 21.095(10)
_cell_measurement_reflns_used 3187
_cell_measurement_temperature 100(2)
_cell_measurement_theta_max 25
_cell_measurement_theta_min 1.6
_cell_volume 4240(3)
_computing_cell_refinement 'CrysAlis PRO (Agilent, 2004)'
_computing_data_collection 'CrysAlis PRO (Agilent, 2004)'
_computing_data_reduction 'CrysAlis PRO (Agilent, 2004)'
_computing_structure_refinement 'SHELXL-2013 (Sheldrick, 2013)'
_computing_structure_solution 'SHELXS-97 (Sheldrick, 1990)'
_diffrn_ambient_temperature 100(2)
_diffrn_measured_fraction_theta_full 1.000
_diffrn_measured_fraction_theta_max 0.921
_diffrn_measurement_device_type 'Xcalibur, ccd camera Ruby'
_diffrn_measurement_method '\w scans'
_diffrn_radiation_type MoK\a
_diffrn_radiation_wavelength 0.71073
_diffrn_reflns_av_R_equivalents 0.0604
_diffrn_reflns_av_unetI/netI 0.0874
_diffrn_reflns_Laue_measured_fraction_full 1.000
_diffrn_reflns_Laue_measured_fraction_max 0.921
_diffrn_reflns_limit_h_max 18
_diffrn_reflns_limit_h_min -35
_diffrn_reflns_limit_k_max 6
_diffrn_reflns_limit_k_min -11
_diffrn_reflns_limit_l_max 16
_diffrn_reflns_limit_l_min -29
_diffrn_reflns_number 16705
_diffrn_reflns_point_group_measured_fraction_full 1.000
_diffrn_reflns_point_group_measured_fraction_max 0.921
_diffrn_reflns_theta_full 25.500
_diffrn_reflns_theta_max 30.738
_diffrn_reflns_theta_min 1.676
_diffrn_source 'Enhance (Mo) X-ray Source'
_exptl_absorpt_coefficient_mu 1.473
_exptl_absorpt_correction_T_max 0.855
_exptl_absorpt_correction_T_min 0.707
_exptl_absorpt_correction_type analytical
_exptl_absorpt_process_details
;
CrysAlis RED, Oxford Diffraction Ltd.,
Version 1.171.32.5
Analytical numeric absorption correction using a
multifaceted crystal model based on expressions
derived by R.C. Clark & J.S. Reid.
(Clark, R. C. & Reid, J. S. (1995). Acta Cryst. A51, 887-897)
;
_exptl_crystal_colour yellow
_exptl_crystal_density_diffrn 1.498
_exptl_crystal_description plate
_exptl_crystal_F_000 1948
_exptl_crystal_size_max 0.250
_exptl_crystal_size_mid 0.150
_exptl_crystal_size_min 0.080
_refine_diff_density_max 0.961
_refine_diff_density_min -0.820
_refine_diff_density_rms 0.105
_refine_ls_extinction_method none
_refine_ls_goodness_of_fit_ref 1.042
_refine_ls_hydrogen_treatment constr
_refine_ls_matrix_type full
_refine_ls_number_parameters 288
_refine_ls_number_reflns 6077
_refine_ls_number_restraints 2
_refine_ls_restrained_S_all 1.042
_refine_ls_R_factor_all 0.1177
_refine_ls_R_factor_gt 0.0597
_refine_ls_shift/su_max 0.002
_refine_ls_shift/su_mean 0.000
_refine_ls_structure_factor_coef Fsqd
_refine_ls_weighting_details
;
 w=1/[\s^2^(Fo^2^)+(0.0476P)^2^+0.6556P]
 where P=(Fo^2^+2Fc^2^)/3
;
_refine_ls_weighting_scheme calc
_refine_ls_wR_factor_gt 0.1117
_refine_ls_wR_factor_ref 0.1323
_reflns_Friedel_coverage 0.000
_reflns_number_gt 3622
_reflns_number_total 6077
_reflns_threshold_expression 'I > 2\s(I)'
_cod_data_source_file d4dt01630k2.cif
_cod_data_source_block B335-2ba
_cod_depositor_comments 'Adding full bibliography for 7716846--7716850.cif.'
_cod_database_code 7716846
_shelx_space_group_comment
;
The symmetry employed for this shelxl refinement is uniquely defined
by the following loop, which should always be used as a source of
symmetry information in preference to the above space-group names.
They are only intended as comments.
;
_shelx_estimated_absorpt_t_min 0.710
_shelx_estimated_absorpt_t_max 0.891
_shelxl_version_number 2013-2

loop_
_space_group_symop_operation_xyz
'x, y, z'
'-x+1/2, -y+1/2, z+1/2'
'-x, y, -z+1/2'
'x+1/2, -y+1/2, -z'
'-x, -y, -z'
'x-1/2, y-1/2, -z-1/2'
'x, -y, z-1/2'
'-x-1/2, y-1/2, z'

loop_
_atom_site_label
_atom_site_type_symbol
_atom_site_fract_x
_atom_site_fract_y
_atom_site_fract_z
_atom_site_U_iso_or_equiv
_atom_site_adp_type
_atom_site_occupancy
_atom_site_site_symmetry_order
_atom_site_calc_flag
_atom_site_refinement_flags_posn
_atom_site_refinement_flags_adp
_atom_site_refinement_flags_occupancy
_atom_site_disorder_assembly
_atom_site_disorder_group
Zn Zn 0.61755(2) 0.69645(5) 0.66533(2) 0.01969(12) Uani 1 1 d . . . . .
Mn Mn 0.5000 0.19660(8) 0.7500 0.01402(16) Uani 1 2 d S T P . .
O1 O 0.57649(10) 0.7236(3) 0.57784(12) 0.0262(6) Uani 1 1 d . . . . .
C1 C 0.58772(13) 0.7585(4) 0.46667(17) 0.0179(7) Uani 1 1 d . . . . .
C2 C 0.53266(14) 0.8039(4) 0.45994(17) 0.0222(7) Uani 1 1 d . . . . .
H2 H 0.5104 0.8230 0.4962 0.027 Uiso 1 1 calc R U . . .
C3 C 0.51130(14) 0.8205(4) 0.40020(17) 0.0223(8) Uani 1 1 d . . . . .
H3 H 0.4739 0.8525 0.3963 0.027 Uiso 1 1 calc R U . . .
N4 N 0.54015(11) 0.7941(3) 0.34669(13) 0.0200(6) Uani 1 1 d . . . . .
C5 C 0.59314(14) 0.7488(5) 0.35408(18) 0.0246(8) Uani 1 1 d . . . . .
H5 H 0.6144 0.7277 0.3172 0.029 Uiso 1 1 calc R U . . .
C6 C 0.61800(14) 0.7316(4) 0.41264(18) 0.0242(8) Uani 1 1 d . . . . .
H6 H 0.6556 0.7015 0.4155 0.029 Uiso 1 1 calc R U . . .
C7 C 0.61043(13) 0.7352(4) 0.53201(17) 0.0193(7) Uani 1 1 d . . . . .
N1 N 0.66519(11) 0.7252(3) 0.53561(14) 0.0206(6) Uani 1 1 d . . . . .
N2 N 0.67939(11) 0.6988(3) 0.59814(13) 0.0187(6) Uani 1 1 d . . . . .
C8 C 0.73089(14) 0.6836(4) 0.61447(17) 0.0194(7) Uani 1 1 d . . . . .
C11 C 0.73967(14) 0.6483(4) 0.68246(17) 0.0211(8) Uani 1 1 d . . . . .
N3 N 0.69483(12) 0.6629(3) 0.71992(15) 0.0248(7) Uani 1 1 d . . . . .
C31 C 0.69922(16) 0.6275(5) 0.78183(19) 0.0313(9) Uani 1 1 d . . . . .
H31 H 0.6676 0.6382 0.8079 0.038 Uiso 1 1 calc R U . . .
C41 C 0.74763(16) 0.5764(5) 0.8091(2) 0.0358(10) Uani 1 1 d . . . . .
H41 H 0.7495 0.5538 0.8532 0.043 Uiso 1 1 calc R U . . .
C51 C 0.79336(16) 0.5587(5) 0.77109(19) 0.0307(9) Uani 1 1 d . . . . .
H51 H 0.8271 0.5213 0.7885 0.037 Uiso 1 1 calc R U . . .
C61 C 0.78952(14) 0.5963(4) 0.70694(18) 0.0249(8) Uani 1 1 d . . . . .
H61 H 0.8208 0.5864 0.6802 0.030 Uiso 1 1 calc R U . . .
C12 C 0.77784(13) 0.6941(4) 0.56984(18) 0.0200(7) Uani 1 1 d . . . . .
C22 C 0.82314(13) 0.7908(4) 0.58540(19) 0.0246(8) Uani 1 1 d . . . . .
H22 H 0.8238 0.8460 0.6249 0.030 Uiso 1 1 calc R U . . .
C32 C 0.86692(15) 0.8071(5) 0.5442(2) 0.0316(9) Uani 1 1 d . . . . .
H32 H 0.8969 0.8758 0.5548 0.038 Uiso 1 1 calc R U . . .
C42 C 0.86695(16) 0.7227(5) 0.4874(2) 0.0371(10) Uani 1 1 d . . . . .
H42 H 0.8971 0.7327 0.4590 0.045 Uiso 1 1 calc R U . . .
C52 C 0.82290(15) 0.6237(5) 0.4722(2) 0.0347(10) Uani 1 1 d . . . . .
H52 H 0.8231 0.5652 0.4334 0.042 Uiso 1 1 calc R U . . .
C62 C 0.77875(15) 0.6093(5) 0.51289(18) 0.0268(8) Uani 1 1 d . . . . .
H62 H 0.7488 0.5411 0.5019 0.032 Uiso 1 1 calc R U . . .
N10 N 0.55961(12) 1.0080(4) 0.72164(14) 0.0231(7) Uani 1 1 d . . . . .
C10 C 0.58440(14) 0.8983(4) 0.70380(17) 0.0208(8) Uani 1 1 d . . . . .
N20 N 0.55842(12) 0.3798(3) 0.71472(14) 0.0225(7) Uani 1 1 d . . . . .
C20 C 0.58159(14) 0.4899(4) 0.69538(17) 0.0215(8) Uani 1 1 d . . . . .
O1M O 0.46768(15) 0.6185(5) 0.5943(2) 0.0421(14) Uani 0.736(7) 1 d D . P A 1
H1M H 0.4994 0.6399 0.5809 0.063 Uiso 0.736(7) 1 calc R U P A 1
C1M C 0.4575(4) 0.7077(12) 0.6517(8) 0.042(2) Uani 0.736(7) 1 d D . P A 1
H1M1 H 0.4766 0.6555 0.6871 0.063 Uiso 0.736(7) 1 calc R U P A 1
H1M2 H 0.4179 0.7097 0.6603 0.063 Uiso 0.736(7) 1 calc R U P A 1
H1M3 H 0.4710 0.8187 0.6468 0.063 Uiso 0.736(7) 1 calc R U P A 1
O2M O 0.4149(8) 0.814(2) 0.6524(8) 0.091(6) Uiso 0.264(7) 1 d D . P A 2
H2M H 0.3998 0.8156 0.6883 0.136 Uiso 0.264(7) 1 calc R U P A 2
C2M C 0.4495(15) 0.675(4) 0.648(3) 0.042(2) Uani 0.264(7) 1 d D . P A 2
H2M1 H 0.4824 0.7027 0.6233 0.063 Uiso 0.264(7) 1 calc R U P A 2
H2M2 H 0.4295 0.5878 0.6266 0.063 Uiso 0.264(7) 1 calc R U P A 2
H2M3 H 0.4603 0.6404 0.6905 0.063 Uiso 0.264(7) 1 calc R U P A 2

loop_
_atom_site_aniso_label
_atom_site_aniso_U_11
_atom_site_aniso_U_22
_atom_site_aniso_U_33
_atom_site_aniso_U_23
_atom_site_aniso_U_13
_atom_site_aniso_U_12
Zn 0.01503(19) 0.0237(2) 0.0203(2) 0.00076(18) -0.00013(17) 0.00082(17)
Mn 0.0115(3) 0.0170(3) 0.0135(3) 0.000 -0.0005(3) 0.000
O1 0.0148(12) 0.0431(15) 0.0206(13) 0.0027(12) -0.0017(11) 0.0016(11)
C1 0.0170(16) 0.0196(16) 0.0172(18) 0.0038(14) -0.0047(15) -0.0013(13)
C2 0.0178(16) 0.0297(19) 0.0191(18) 0.0015(17) -0.0005(15) 0.0032(15)
C3 0.0172(17) 0.0289(19) 0.0209(19) 0.0011(16) -0.0006(15) 0.0054(15)
N4 0.0166(13) 0.0263(16) 0.0171(15) 0.0017(13) 0.0004(12) -0.0018(12)
C5 0.0173(18) 0.038(2) 0.0183(19) -0.0021(16) 0.0030(15) 0.0002(15)
C6 0.0158(16) 0.032(2) 0.025(2) -0.0026(16) -0.0004(16) 0.0001(15)
C7 0.0160(16) 0.0228(18) 0.0191(18) 0.0002(14) -0.0003(15) 0.0005(13)
N1 0.0160(14) 0.0262(16) 0.0197(16) 0.0034(13) -0.0017(13) 0.0016(12)
N2 0.0176(14) 0.0191(14) 0.0195(15) -0.0008(13) -0.0045(12) 0.0014(12)
C8 0.0181(16) 0.0159(16) 0.0241(19) -0.0010(15) -0.0048(15) 0.0008(14)
C11 0.0180(17) 0.0200(17) 0.025(2) -0.0007(15) -0.0042(16) -0.0004(13)
N3 0.0176(15) 0.0309(18) 0.0259(18) 0.0017(14) -0.0031(14) 0.0036(12)
C31 0.024(2) 0.046(2) 0.023(2) 0.0047(19) -0.0026(18) 0.0052(18)
C41 0.033(2) 0.049(3) 0.025(2) 0.0045(19) -0.010(2) 0.004(2)
C51 0.0223(19) 0.041(2) 0.029(2) 0.0002(19) -0.0098(18) 0.0049(17)
C61 0.0175(17) 0.031(2) 0.026(2) 0.0001(17) -0.0027(16) 0.0060(15)
C12 0.0164(15) 0.0134(15) 0.030(2) 0.0022(16) -0.0041(15) 0.0018(13)
C22 0.0171(16) 0.0212(18) 0.035(2) 0.0004(17) -0.0068(16) 0.0011(14)
C32 0.0188(17) 0.031(2) 0.045(3) 0.006(2) -0.0038(18) -0.0006(16)
C42 0.0206(19) 0.055(3) 0.036(3) 0.014(2) 0.0074(19) 0.0019(19)
C52 0.027(2) 0.045(2) 0.032(2) -0.006(2) 0.0034(19) 0.0074(18)
C62 0.0200(18) 0.033(2) 0.027(2) -0.0006(18) -0.0016(17) 0.0006(15)
N10 0.0180(14) 0.0319(17) 0.0196(17) -0.0007(14) -0.0014(13) 0.0007(13)
C10 0.0159(16) 0.0267(19) 0.0196(19) 0.0000(16) -0.0027(15) -0.0045(15)
N20 0.0229(15) 0.0255(16) 0.0192(16) -0.0009(13) 0.0014(14) -0.0020(13)
C20 0.0181(17) 0.0278(19) 0.0186(19) -0.0006(16) -0.0018(15) 0.0044(15)
O1M 0.023(2) 0.060(3) 0.043(3) -0.003(2) 0.000(2) -0.005(2)
C1M 0.020(4) 0.063(5) 0.042(4) 0.001(5) -0.004(4) -0.004(4)
C2M 0.020(4) 0.063(5) 0.042(4) 0.001(5) -0.004(4) -0.004(4)

loop_
_atom_type_symbol
_atom_type_description
_atom_type_scat_dispersion_real
_atom_type_scat_dispersion_imag
_atom_type_scat_source
C C 0.0033 0.0016 'International Tables Vol C Tables 4.2.6.8 and 6.1.1.4'
H H 0.0000 0.0000 'International Tables Vol C Tables 4.2.6.8 and 6.1.1.4'
N N 0.0061 0.0033 'International Tables Vol C Tables 4.2.6.8 and 6.1.1.4'
O O 0.0106 0.0060 'International Tables Vol C Tables 4.2.6.8 and 6.1.1.4'
Mn Mn 0.3368 0.7283 'International Tables Vol C Tables 4.2.6.8 and 6.1.1.4'
Zn Zn 0.2839 1.4301 'International Tables Vol C Tables 4.2.6.8 and 6.1.1.4'

loop_
_geom_angle_atom_site_label_1
_geom_angle_atom_site_label_2
_geom_angle_atom_site_label_3
_geom_angle
_geom_angle_site_symmetry_1
_geom_angle_site_symmetry_3
_geom_angle_publ_flag
C20 Zn C10 113.53(14) . . ?
C20 Zn N2 122.53(12) . . ?
C10 Zn N2 123.86(12) . . ?
C20 Zn O1 99.20(12) . . ?
C10 Zn O1 94.28(12) . . ?
N2 Zn O1 75.11(10) . . ?
C20 Zn N3 95.59(12) . . ?
C10 Zn N3 103.41(13) . . ?
N2 Zn N3 75.02(12) . . ?
O1 Zn N3 150.10(11) . . ?
N20 Mn N20 93.25(15) 3_656 . ?
N20 Mn N10 88.35(11) 3_656 3_646 ?
N20 Mn N10 175.97(11) . 3_646 ?
N20 Mn N10 175.97(11) 3_656 1_545 ?
N20 Mn N10 88.35(11) . 1_545 ?
N10 Mn N10 90.30(16) 3_646 1_545 ?
N20 Mn N4 87.15(11) 3_656 7_566 ?
N20 Mn N4 90.18(11) . 7_566 ?
N10 Mn N4 93.60(11) 3_646 7_566 ?
N10 Mn N4 89.15(11) 1_545 7_566 ?
N20 Mn N4 90.18(11) 3_656 5_666 ?
N20 Mn N4 87.15(11) . 5_666 ?
N10 Mn N4 89.15(11) 3_646 5_666 ?
N10 Mn N4 93.60(11) 1_545 5_666 ?
N4 Mn N4 176.11(15) 7_566 5_666 ?
C7 O1 Zn 111.4(2) . . ?
C6 C1 C2 118.2(3) . . ?
C6 C1 C7 123.0(3) . . ?
C2 C1 C7 118.8(3) . . ?
C3 C2 C1 118.9(3) . . ?
C3 C2 H2 120.6 . . ?
C1 C2 H2 120.6 . . ?
N4 C3 C2 123.9(3) . . ?
N4 C3 H3 118.1 . . ?
C2 C3 H3 118.1 . . ?
C3 N4 C5 116.4(3) . . ?
C3 N4 Mn 121.7(2) . 5_666 ?
C5 N4 Mn 121.7(2) . 5_666 ?
N4 C5 C6 123.3(3) . . ?
N4 C5 H5 118.4 . . ?
C6 C5 H5 118.4 . . ?
C1 C6 C5 119.3(3) . . ?
C1 C6 H6 120.3 . . ?
C5 C6 H6 120.3 . . ?
O1 C7 N1 126.7(3) . . ?
O1 C7 C1 118.0(3) . . ?
N1 C7 C1 115.3(3) . . ?
C7 N1 N2 108.3(3) . . ?
C8 N2 N1 120.5(3) . . ?
C8 N2 Zn 121.1(2) . . ?
N1 N2 Zn 118.3(2) . . ?
N2 C8 C11 114.4(3) . . ?
N2 C8 C12 124.4(3) . . ?
C11 C8 C12 121.1(3) . . ?
N3 C11 C61 121.0(3) . . ?
N3 C11 C8 115.7(3) . . ?
C61 C11 C8 123.3(3) . . ?
C31 N3 C11 119.0(3) . . ?
C31 N3 Zn 126.8(3) . . ?
C11 N3 Zn 113.0(2) . . ?
N3 C31 C41 122.8(4) . . ?
N3 C31 H31 118.6 . . ?
C41 C31 H31 118.6 . . ?
C31 C41 C51 118.7(4) . . ?
C31 C41 H41 120.7 . . ?
C51 C41 H41 120.7 . . ?
C41 C51 C61 119.2(3) . . ?
C41 C51 H51 120.4 . . ?
C61 C51 H51 120.4 . . ?
C11 C61 C51 119.4(3) . . ?
C11 C61 H61 120.3 . . ?
C51 C61 H61 120.3 . . ?
C62 C12 C22 118.5(3) . . ?
C62 C12 C8 122.1(3) . . ?
C22 C12 C8 119.4(3) . . ?
C32 C22 C12 121.0(4) . . ?
C32 C22 H22 119.5 . . ?
C12 C22 H22 119.5 . . ?
C22 C32 C42 119.7(4) . . ?
C22 C32 H32 120.2 . . ?
C42 C32 H32 120.2 . . ?
C52 C42 C32 119.8(4) . . ?
C52 C42 H42 120.1 . . ?
C32 C42 H42 120.1 . . ?
C62 C52 C42 120.5(4) . . ?
C62 C52 H52 119.7 . . ?
C42 C52 H52 119.7 . . ?
C52 C62 C12 120.4(4) . . ?
C52 C62 H62 119.8 . . ?
C12 C62 H62 119.8 . . ?
C10 N10 Mn 170.5(3) . 1_565 ?
N10 C10 Zn 171.4(3) . . ?
C20 N20 Mn 169.2(3) . . ?
N20 C20 Zn 174.9(3) . . ?
C1M O1M H1M 109.5 . . ?
O1M C1M H1M1 109.5 . . ?
O1M C1M H1M2 109.5 . . ?
H1M1 C1M H1M2 109.5 . . ?
O1M C1M H1M3 109.5 . . ?
H1M1 C1M H1M3 109.5 . . ?
H1M2 C1M H1M3 109.5 . . ?
C2M O2M H2M 109.5 . . ?
O2M C2M H2M1 109.5 . . ?
O2M C2M H2M2 109.5 . . ?
H2M1 C2M H2M2 109.5 . . ?
O2M C2M H2M3 109.5 . . ?
H2M1 C2M H2M3 109.5 . . ?
H2M2 C2M H2M3 109.5 . . ?

loop_
_geom_bond_atom_site_label_1
_geom_bond_atom_site_label_2
_geom_bond_distance
_geom_bond_site_symmetry_2
_geom_bond_publ_flag
Zn C20 2.021(4) . ?
Zn C10 2.023(4) . ?
Zn N2 2.066(3) . ?
Zn O1 2.110(3) . ?
Zn N3 2.221(3) . ?
Mn N20 2.206(3) 3_656 ?
Mn N20 2.206(3) . ?
Mn N10 2.211(3) 3_646 ?
Mn N10 2.211(3) 1_545 ?
Mn N4 2.262(3) 7_566 ?
Mn N4 2.262(3) 5_666 ?
O1 C7 1.274(4) . ?
C1 C6 1.375(5) . ?
C1 C2 1.397(5) . ?
C1 C7 1.497(5) . ?
C2 C3 1.370(5) . ?
C2 H2 0.9500 . ?
C3 N4 1.347(4) . ?
C3 H3 0.9500 . ?
N4 C5 1.350(4) . ?
N4 Mn 2.262(3) 5_666 ?
C5 C6 1.383(5) . ?
C5 H5 0.9500 . ?
C6 H6 0.9500 . ?
C7 N1 1.336(4) . ?
N1 N2 1.381(4) . ?
N2 C8 1.304(4) . ?
C8 C11 1.479(5) . ?
C8 C12 1.482(5) . ?
C11 N3 1.352(4) . ?
C11 C61 1.386(5) . ?
N3 C31 1.343(5) . ?
C31 C41 1.376(5) . ?
C31 H31 0.9500 . ?
C41 C51 1.378(5) . ?
C41 H41 0.9500 . ?
C51 C61 1.392(5) . ?
C51 H51 0.9500 . ?
C61 H61 0.9500 . ?
C12 C62 1.391(5) . ?
C12 C22 1.400(4) . ?
C22 C32 1.380(5) . ?
C22 H22 0.9500 . ?
C32 C42 1.387(6) . ?
C32 H32 0.9500 . ?
C42 C52 1.386(6) . ?
C42 H42 0.9500 . ?
C52 C62 1.379(5) . ?
C52 H52 0.9500 . ?
C62 H62 0.9500 . ?
N10 C10 1.152(4) . ?
N10 Mn 2.211(3) 1_565 ?
N20 C20 1.145(4) . ?
O1M C1M 1.440(14) . ?
O1M H1M 0.8400 . ?
C1M H1M1 0.9800 . ?
C1M H1M2 0.9800 . ?
C1M H1M3 0.9800 . ?
O2M C2M 1.423(19) . ?
O2M H2M 0.8400 . ?
C2M H2M1 0.9800 . ?
C2M H2M2 0.9800 . ?
C2M H2M3 0.9800 . ?

loop_
_geom_hbond_atom_site_label_D
_geom_hbond_atom_site_label_H
_geom_hbond_atom_site_label_A
_geom_hbond_distance_DH
_geom_hbond_distance_HA
_geom_hbond_distance_DA
_geom_hbond_angle_DHA
_geom_hbond_site_symmetry_A
O1M H1M O1 0.84 2.00 2.805(5) 160.8 .

loop_
_geom_torsion_atom_site_label_1
_geom_torsion_atom_site_label_2
_geom_torsion_atom_site_label_3
_geom_torsion_atom_site_label_4
_geom_torsion
_geom_torsion_site_symmetry_1
_geom_torsion_site_symmetry_2
_geom_torsion_site_symmetry_3
_geom_torsion_site_symmetry_4
_geom_torsion_publ_flag
C6 C1 C2 C3 -0.3(5) . . . . ?
C7 C1 C2 C3 -178.0(3) . . . . ?
C1 C2 C3 N4 0.6(6) . . . . ?
C2 C3 N4 C5 0.0(5) . . . . ?
C2 C3 N4 Mn 174.7(3) . . . 5_666 ?
C3 N4 C5 C6 -1.0(5) . . . . ?
Mn N4 C5 C6 -175.7(3) 5_666 . . . ?
C2 C1 C6 C5 -0.5(5) . . . . ?
C7 C1 C6 C5 177.0(3) . . . . ?
N4 C5 C6 C1 1.2(6) . . . . ?
Zn O1 C7 N1 2.8(5) . . . . ?
Zn O1 C7 C1 -178.8(2) . . . . ?
C6 C1 C7 O1 -162.8(3) . . . . ?
C2 C1 C7 O1 14.7(5) . . . . ?
C6 C1 C7 N1 15.7(5) . . . . ?
C2 C1 C7 N1 -166.7(3) . . . . ?
O1 C7 N1 N2 0.3(5) . . . . ?
C1 C7 N1 N2 -178.1(3) . . . . ?
C7 N1 N2 C8 179.7(3) . . . . ?
C7 N1 N2 Zn -3.5(3) . . . . ?
N1 N2 C8 C11 -177.3(3) . . . . ?
Zn N2 C8 C11 6.0(4) . . . . ?
N1 N2 C8 C12 0.6(5) . . . . ?
Zn N2 C8 C12 -176.1(2) . . . . ?
N2 C8 C11 N3 -10.4(4) . . . . ?
C12 C8 C11 N3 171.6(3) . . . . ?
N2 C8 C11 C61 166.6(3) . . . . ?
C12 C8 C11 C61 -11.3(5) . . . . ?
C61 C11 N3 C31 0.6(5) . . . . ?
C8 C11 N3 C31 177.8(3) . . . . ?
C61 C11 N3 Zn -167.6(3) . . . . ?
C8 C11 N3 Zn 9.6(4) . . . . ?
C11 N3 C31 C41 -0.1(6) . . . . ?
Zn N3 C31 C41 166.3(3) . . . . ?
N3 C31 C41 C51 -0.9(6) . . . . ?
C31 C41 C51 C61 1.4(6) . . . . ?
N3 C11 C61 C51 -0.1(5) . . . . ?
C8 C11 C61 C51 -177.0(3) . . . . ?
C41 C51 C61 C11 -1.0(6) . . . . ?
N2 C8 C12 C62 -48.3(5) . . . . ?
C11 C8 C12 C62 129.5(4) . . . . ?
N2 C8 C12 C22 132.4(4) . . . . ?
C11 C8 C12 C22 -49.8(4) . . . . ?
C62 C12 C22 C32 2.5(5) . . . . ?
C8 C12 C22 C32 -178.2(3) . . . . ?
C12 C22 C32 C42 -2.0(5) . . . . ?
C22 C32 C42 C52 0.5(6) . . . . ?
C32 C42 C52 C62 0.5(6) . . . . ?
C42 C52 C62 C12 0.0(6) . . . . ?
C22 C12 C62 C52 -1.5(5) . . . . ?
C8 C12 C62 C52 179.2(3) . . . . ?
